data_7041541
loop_
_publ_author_name
'Gao, Yang'
'Lin, Yue-Jian'
'Han, Ying-Feng'
'Jin, Guo-Xin'

_publ_section_title
;
 Efficient synthesis of carborane azo derivatives and their reactivity.
;
_journal_issue 5
_journal_name_full 'Dalton transactions (Cambridge, England : 2003)'
_journal_page_first 1585
_journal_page_last 1592
_journal_paper_doi 10.1039/c6dt04550b
_journal_volume 46
_journal_year 2017
_chemical_formula_sum 'C19 H32 B10 Cl Ir N2 O'
_chemical_formula_weight 640.21
_chemical_name_systematic
; 
 ? 
;
_space_group_crystal_system monoclinic
_space_group_IT_number 14
_space_group_name_Hall '-P 2ybc'
_space_group_name_H-M_alt 'P 1 21/c 1'
_symmetry_space_group_name_Hall '-P 2ybc'
_symmetry_space_group_name_H-M 'P 1 21/c 1'
_atom_sites_solution_hydrogens mixed
_audit_creation_method SHELXL-2013
_audit_update_record
;
2016-11-24 deposited with the CCDC.
2016-12-22 downloaded from the CCDC.
;
_cell_angle_alpha 90
_cell_angle_beta 99.600(3)
_cell_angle_gamma 90
_cell_formula_units_Z 4
_cell_length_a 12.581(2)
_cell_length_b 8.8767(16)
_cell_length_c 23.861(4)
_cell_measurement_reflns_used 8442
_cell_measurement_temperature 296(2)
_cell_measurement_theta_max 27.41
_cell_measurement_theta_min 2.45
_cell_volume 2627.4(8)
_computing_cell_refinement 'Bruker SAINT'
_computing_data_collection 'Bruker APEX2'
_computing_data_reduction 'Bruker SAINT'
_computing_molecular_graphics 'Bruker SHELXTL'
_computing_publication_material 'Bruker SHELXTL'
_computing_structure_refinement 'SHELXL-2013 (Sheldrick, 2013)'
_computing_structure_solution 'SHELXS-97 (Sheldrick, 2008)'
_diffrn_ambient_temperature 296(2)
_diffrn_measured_fraction_theta_full 0.996
_diffrn_measured_fraction_theta_max 0.995
_diffrn_measurement_device_type 'Bruker APEX-II CCD'
_diffrn_measurement_method '\f and \w scans'
_diffrn_radiation_type MoK\a
_diffrn_radiation_wavelength 0.71073
_diffrn_reflns_av_R_equivalents 0.0448
_diffrn_reflns_av_unetI/netI 0.0511
_diffrn_reflns_Laue_measured_fraction_full 0.996
_diffrn_reflns_Laue_measured_fraction_max 0.995
_diffrn_reflns_limit_h_max 16
_diffrn_reflns_limit_h_min -16
_diffrn_reflns_limit_k_max 11
_diffrn_reflns_limit_k_min -11
_diffrn_reflns_limit_l_max 30
_diffrn_reflns_limit_l_min -26
_diffrn_reflns_number 18172
_diffrn_reflns_point_group_measured_fraction_full 0.996
_diffrn_reflns_point_group_measured_fraction_max 0.995
_diffrn_reflns_theta_full 25.242
_diffrn_reflns_theta_max 27.452
_diffrn_reflns_theta_min 1.642
_exptl_absorpt_coefficient_mu 5.200
_exptl_absorpt_correction_T_max 0.746
_exptl_absorpt_correction_T_min 0.444
_exptl_absorpt_correction_type multi-scan
_exptl_absorpt_process_details sadabs
_exptl_crystal_colour black
_exptl_crystal_density_diffrn 1.618
_exptl_crystal_description sheet
_exptl_crystal_F_000 1248
_exptl_crystal_size_max 0.680
_exptl_crystal_size_mid 0.200
_exptl_crystal_size_min 0.040
_refine_diff_density_max 1.036
_refine_diff_density_min -1.021
_refine_diff_density_rms 0.156
_refine_ls_extinction_method none
_refine_ls_goodness_of_fit_ref 1.053
_refine_ls_hydrogen_treatment mixed
_refine_ls_matrix_type full
_refine_ls_number_parameters 317
_refine_ls_number_reflns 5979
_refine_ls_number_restraints 18
_refine_ls_restrained_S_all 1.053
_refine_ls_R_factor_all 0.0429
_refine_ls_R_factor_gt 0.0321
_refine_ls_shift/su_max 0.001
_refine_ls_shift/su_mean 0.000
_refine_ls_structure_factor_coef Fsqd
_refine_ls_weighting_details
; 
 w=1/[\s^2^(Fo^2^)+(0.0531P)^2^] 
 where P=(Fo^2^+2Fc^2^)/3 
;
_refine_ls_weighting_scheme calc
_refine_ls_wR_factor_gt 0.0900
_refine_ls_wR_factor_ref 0.0954
_reflns_Friedel_coverage 0.000
_reflns_number_gt 4940
_reflns_number_total 5979
_reflns_threshold_expression 'I > 2\s(I)'
_cod_data_source_file c6dt04550b2.cif
_cod_data_source_block 4a
_cod_depositor_comments 'Adding full bibliography for 7041541--7041547.cif.'
_cod_database_code 7041541
_shelx_space_group_comment
; 
The symmetry employed for this shelxl refinement is uniquely defined 
by the following loop, which should always be used as a source of 
symmetry information in preference to the above space-group names. 
They are only intended as comments. 
;
_shelx_estimated_absorpt_t_min 0.126
_shelx_estimated_absorpt_t_max 0.819
_shelxl_version_number 2013-2

loop_
_space_group_symop_operation_xyz
'x, y, z'
'-x, y+1/2, -z+1/2'
'-x, -y, -z'
'x, -y-1/2, z-1/2'

loop_
_atom_site_label
_atom_site_type_symbol
_atom_site_fract_x
_atom_site_fract_y
_atom_site_fract_z
_atom_site_U_iso_or_equiv
_atom_site_adp_type
_atom_site_occupancy
_atom_site_site_symmetry_order
_atom_site_calc_flag
_atom_site_refinement_flags_posn
_atom_site_refinement_flags_adp
Ir1 Ir 0.21359(2) 0.82387(2) 0.38279(2) 0.03222(8) Uani 1 1 d . .
Cl1 Cl 0.02693(9) 0.76121(17) 0.36350(6) 0.0535(3) Uani 1 1 d . .
N1 N 0.2775(3) 0.5217(4) 0.43501(15) 0.0401(9) Uani 1 1 d . .
N2 N 0.2579(3) 0.6024(4) 0.39009(15) 0.0340(8) Uani 1 1 d . .
O1 O 0.3344(3) 0.2723(5) 0.20299(15) 0.0554(9) Uani 1 1 d . .
C1 C 0.2578(4) 0.6026(5) 0.48432(18) 0.0364(10) Uani 1 1 d . .
C2 C 0.1339(4) 0.6453(5) 0.4877(2) 0.0391(10) Uani 1 1 d . .
H2 H 0.080(4) 0.611(5) 0.4611(18) 0.030(11) Uiso 1 1 d . .
B3 B 0.1921(6) 0.5039(7) 0.5309(3) 0.0540(16) Uani 1 1 d . .
H3 H 0.1694 0.3841 0.5275 0.065 Uiso 1 1 calc R U
B4 B 0.3298(5) 0.5641(7) 0.5492(2) 0.0525(15) Uani 1 1 d . .
H4 H 0.3966 0.4829 0.5578 0.063 Uiso 1 1 calc R U
B5 B 0.3433(4) 0.7401(7) 0.5132(2) 0.0436(13) Uani 1 1 d . .
H5 H 0.4196 0.7711 0.4996 0.052 Uiso 1 1 calc R U
B6 B 0.2172(4) 0.7905(6) 0.4692(2) 0.0349(11) Uani 1 1 d . .
B7 B 0.1214(5) 0.8135(6) 0.5174(3) 0.0455(14) Uani 1 1 d . .
H7 H 0.0529 0.8911 0.5065 0.055 Uiso 1 1 calc R U
B8 B 0.1081(6) 0.6405(7) 0.5547(3) 0.0498(15) Uani 1 1 d . .
H8 H 0.0310 0.6091 0.5675 0.060 Uiso 1 1 calc R U
B9 B 0.2348(6) 0.5952(7) 0.5961(2) 0.0535(15) Uani 1 1 d . .
H9 H 0.2406 0.5343 0.6367 0.064 Uiso 1 1 calc R U
B10 B 0.3278(6) 0.7391(8) 0.5860(3) 0.0568(16) Uani 1 1 d . .
H10 H 0.3940 0.7714 0.6201 0.068 Uiso 1 1 calc R U
B11 B 0.2583(5) 0.8746(7) 0.5372(2) 0.0466(14) Uani 1 1 d . .
H11 H 0.2791 0.9950 0.5400 0.056 Uiso 1 1 calc R U
B12 B 0.1932(6) 0.7843(7) 0.5888(3) 0.0534(15) Uani 1 1 d . .
H12 H 0.1722 0.8472 0.6251 0.064 Uiso 1 1 calc R U
C3 C 0.2777(3) 0.5200(5) 0.34088(17) 0.0353(9) Uani 1 1 d . .
C4 C 0.3687(4) 0.4311(6) 0.3436(2) 0.0455(12) Uani 1 1 d . .
H4A H 0.4182 0.4260 0.3772 0.055 Uiso 1 1 calc R U
C5 C 0.3864(4) 0.3500(6) 0.2967(2) 0.0507(13) Uani 1 1 d . .
H5A H 0.4485 0.2923 0.2981 0.061 Uiso 1 1 calc R U
C6 C 0.3100(4) 0.3555(6) 0.2469(2) 0.0442(11) Uani 1 1 d . .
C7 C 0.2190(4) 0.4430(6) 0.2450(2) 0.0463(12) Uani 1 1 d . .
H7A H 0.1681 0.4466 0.2119 0.056 Uiso 1 1 calc R U
C8 C 0.2033(4) 0.5249(6) 0.2917(2) 0.0429(11) Uani 1 1 d . .
H8A H 0.1418 0.5841 0.2901 0.051 Uiso 1 1 calc R U
C9 C 0.2697(5) 0.2965(7) 0.1486(2) 0.0569(14) Uani 1 1 d . .
H9A H 0.1975 0.2626 0.1494 0.085 Uiso 1 1 calc R U
H9B H 0.2993 0.2411 0.1203 0.085 Uiso 1 1 calc R U
H9C H 0.2688 0.4019 0.1396 0.085 Uiso 1 1 calc R U
C10 C 0.3556(4) 0.9396(6) 0.3628(2) 0.0483(13) Uani 1 1 d . .
C11 C 0.2936(4) 0.9093(6) 0.3071(2) 0.0485(12) Uani 1 1 d . .
C12 C 0.1967(4) 0.9814(7) 0.3048(2) 0.0551(14) Uani 1 1 d . .
C13 C 0.1965(5) 1.0593(6) 0.3584(3) 0.0590(15) Uani 1 1 d . .
C14 C 0.3004(5) 1.0393(6) 0.3914(2) 0.0500(13) Uani 1 1 d . .
C15 C 0.4725(5) 0.8925(9) 0.3792(3) 0.080(2) Uani 1 1 d . .
H15A H 0.5165 0.9520 0.3584 0.119 Uiso 1 1 calc R U
H15B H 0.4797 0.7879 0.3702 0.119 Uiso 1 1 calc R U
H15C H 0.4953 0.9077 0.4192 0.119 Uiso 1 1 calc R U
C16 C 0.3391(7) 0.8258(8) 0.2602(3) 0.084(2) Uani 1 1 d . .
H16A H 0.2811 0.7791 0.2349 0.126 Uiso 1 1 calc R U
H16B H 0.3889 0.7500 0.2769 0.126 Uiso 1 1 calc R U
H16C H 0.3756 0.8960 0.2394 0.126 Uiso 1 1 calc R U
C17 C 0.1050(6) 0.9859(10) 0.2552(3) 0.111(3) Uani 1 1 d . U
H17A H 0.1046 1.0816 0.2364 0.166 Uiso 1 1 calc R U
H17B H 0.0379 0.9721 0.2687 0.166 Uiso 1 1 calc R U
H17C H 0.1141 0.9069 0.2289 0.166 Uiso 1 1 calc R U
C18 C 0.1118(7) 1.1651(8) 0.3721(5) 0.106(3) Uani 1 1 d . U
H18A H 0.1322 1.2021 0.4102 0.159 Uiso 1 1 calc R U
H18B H 0.0442 1.1129 0.3690 0.159 Uiso 1 1 calc R U
H18C H 0.1045 1.2481 0.3459 0.159 Uiso 1 1 calc R U
C19 C 0.3464(7) 1.1246(8) 0.4453(3) 0.089(3) Uani 1 1 d . U
H19A H 0.3955 1.0608 0.4696 0.134 Uiso 1 1 calc R U
H19B H 0.2888 1.1545 0.4647 0.134 Uiso 1 1 calc R U
H19C H 0.3839 1.2125 0.4355 0.134 Uiso 1 1 calc R U

loop_
_atom_site_aniso_label
_atom_site_aniso_U_11
_atom_site_aniso_U_22
_atom_site_aniso_U_33
_atom_site_aniso_U_23
_atom_site_aniso_U_13
_atom_site_aniso_U_12
Ir1 0.02796(10) 0.03484(12) 0.03232(11) 0.00462(7) 0.00053(7) -0.00002(6)
Cl1 0.0294(5) 0.0725(9) 0.0547(8) 0.0040(7) -0.0043(5) -0.0048(6)
N1 0.055(2) 0.034(2) 0.0302(19) 0.0025(16) 0.0034(16) 0.0036(17)
N2 0.0318(18) 0.040(2) 0.0287(18) -0.0017(16) 0.0000(14) 0.0029(16)
O1 0.061(2) 0.060(2) 0.047(2) -0.0109(18) 0.0135(17) 0.0132(19)
C1 0.048(3) 0.034(2) 0.027(2) -0.0010(18) 0.0030(18) 0.001(2)
C2 0.043(3) 0.036(3) 0.039(3) -0.0021(19) 0.007(2) -0.0106(19)
B3 0.084(5) 0.041(3) 0.036(3) 0.001(2) 0.009(3) -0.007(3)
B4 0.070(4) 0.050(4) 0.033(3) 0.006(3) -0.005(3) 0.004(3)
B5 0.042(3) 0.050(3) 0.035(3) 0.003(2) -0.005(2) -0.005(3)
B6 0.038(3) 0.033(3) 0.031(3) 0.004(2) -0.002(2) -0.006(2)
B7 0.054(3) 0.036(3) 0.050(4) -0.001(2) 0.021(3) -0.005(2)
B8 0.072(4) 0.042(3) 0.039(3) -0.004(2) 0.021(3) -0.016(3)
B9 0.080(4) 0.045(3) 0.035(3) 0.000(3) 0.008(3) -0.007(3)
B10 0.072(4) 0.059(4) 0.034(3) -0.004(3) -0.007(3) -0.013(3)
B11 0.067(4) 0.036(3) 0.036(3) -0.007(2) 0.007(3) -0.017(3)
B12 0.078(4) 0.043(3) 0.041(3) -0.006(3) 0.016(3) -0.012(3)
C3 0.038(2) 0.039(2) 0.028(2) 0.0003(18) 0.0020(17) 0.0012(19)
C4 0.044(3) 0.057(3) 0.035(3) 0.004(2) 0.004(2) 0.011(2)
C5 0.045(3) 0.060(3) 0.048(3) 0.002(2) 0.009(2) 0.014(2)
C6 0.053(3) 0.047(3) 0.034(3) 0.001(2) 0.013(2) 0.004(2)
C7 0.044(3) 0.060(3) 0.032(2) -0.005(2) -0.0026(19) 0.004(2)
C8 0.038(2) 0.049(3) 0.041(3) -0.003(2) 0.0031(19) 0.010(2)
C9 0.060(3) 0.066(4) 0.045(3) -0.013(3) 0.012(3) -0.003(3)
C10 0.037(2) 0.055(3) 0.050(3) 0.013(2) 0.000(2) -0.016(2)
C11 0.050(3) 0.053(3) 0.045(3) 0.010(2) 0.016(2) -0.009(2)
C12 0.046(3) 0.063(3) 0.054(3) 0.031(3) 0.003(2) -0.008(3)
C13 0.061(3) 0.043(3) 0.080(4) 0.032(3) 0.032(3) 0.015(3)
C14 0.056(3) 0.038(3) 0.057(3) 0.013(2) 0.012(2) -0.015(2)
C15 0.042(3) 0.101(5) 0.097(5) 0.029(4) 0.013(3) -0.012(3)
C16 0.098(6) 0.097(6) 0.067(5) -0.002(4) 0.043(4) -0.017(4)
C17 0.073(5) 0.156(8) 0.087(5) 0.068(5) -0.031(4) -0.005(5)
C18 0.097(6) 0.060(4) 0.177(10) 0.047(5) 0.068(6) 0.041(4)
C19 0.141(7) 0.057(4) 0.070(4) -0.012(3) 0.018(4) -0.053(4)

loop_
_atom_type_symbol
_atom_type_description
_atom_type_scat_dispersion_real
_atom_type_scat_dispersion_imag
_atom_type_scat_source
C C 0.0033 0.0016 'International Tables Vol C Tables 4.2.6.8 and 6.1.1.4'
H H 0.0000 0.0000 'International Tables Vol C Tables 4.2.6.8 and 6.1.1.4'
B B 0.0013 0.0007 'International Tables Vol C Tables 4.2.6.8 and 6.1.1.4'
N N 0.0061 0.0033 'International Tables Vol C Tables 4.2.6.8 and 6.1.1.4'
O O 0.0106 0.0060 'International Tables Vol C Tables 4.2.6.8 and 6.1.1.4'
Ir Ir -1.4442 7.9887 'International Tables Vol C Tables 4.2.6.8 and 6.1.1.4'
Cl Cl 0.1484 0.1585 'International Tables Vol C Tables 4.2.6.8 and 6.1.1.4'

loop_
_geom_angle_atom_site_label_1
_geom_angle_atom_site_label_2
_geom_angle_atom_site_label_3
_geom_angle
N2 Ir1 B6 79.50(18)
N2 Ir1 C13 164.35(19)
B6 Ir1 C13 112.9(2)
N2 Ir1 C10 104.50(18)
B6 Ir1 C10 113.69(19)
C13 Ir1 C10 62.4(2)
N2 Ir1 C14 134.93(19)
B6 Ir1 C14 95.9(2)
C13 Ir1 C14 38.0(2)
C10 Ir1 C14 36.6(2)
N2 Ir1 C12 129.67(19)
B6 Ir1 C12 150.5(2)
C13 Ir1 C12 37.7(2)
C10 Ir1 C12 60.44(18)
C14 Ir1 C12 61.7(2)
N2 Ir1 C11 103.40(17)
B6 Ir1 C11 150.84(19)
C13 Ir1 C11 61.1(2)
C10 Ir1 C11 37.20(18)
C14 Ir1 C11 61.2(2)
C12 Ir1 C11 34.29(19)
N2 Ir1 Cl1 92.16(11)
B6 Ir1 Cl1 90.92(14)
C13 Ir1 Cl1 97.03(16)
C10 Ir1 Cl1 152.17(13)
C14 Ir1 Cl1 132.89(16)
C12 Ir1 Cl1 91.75(13)
C11 Ir1 Cl1 117.69(13)
N2 N1 C1 111.8(4)
N1 N2 C3 111.3(4)
N1 N2 Ir1 128.5(3)
C3 N2 Ir1 120.1(3)
C6 O1 C9 116.8(4)
N1 C1 C2 117.2(4)
N1 C1 B4 120.6(4)
C2 C1 B4 112.0(4)
N1 C1 B5 120.6(4)
C2 C1 B5 111.2(4)
B4 C1 B5 64.3(3)
N1 C1 B3 116.1(4)
C2 C1 B3 61.3(3)
B4 C1 B3 63.3(4)
B5 C1 B3 116.2(4)
N1 C1 B6 112.9(3)
C2 C1 B6 62.6(3)
B4 C1 B6 118.0(4)
B5 C1 B6 62.9(3)
B3 C1 B6 117.2(4)
C1 C2 B7 112.9(4)
C1 C2 B8 112.3(4)
B7 C2 B8 64.8(3)
C1 C2 B3 62.5(3)
B7 C2 B3 117.5(4)
B8 C2 B3 62.6(4)
C1 C2 B6 62.7(3)
B7 C2 B6 63.5(3)
B8 C2 B6 118.2(4)
B3 C2 B6 118.3(4)
C1 C2 H2 120(3)
B7 C2 H2 119(3)
B8 C2 H2 115(3)
B3 C2 H2 112(3)
B6 C2 H2 119(3)
C2 B3 C1 56.2(3)
C2 B3 B9 103.4(4)
C1 B3 B9 103.1(4)
C2 B3 B8 58.0(3)
C1 B3 B8 103.6(4)
B9 B3 B8 60.6(4)
C2 B3 B4 103.1(4)
C1 B3 B4 57.3(3)
B9 B3 B4 60.5(4)
B8 B3 B4 108.8(4)
C2 B3 H3 125.8
C1 B3 H3 126.0
B9 B3 H3 123.2
B8 B3 H3 121.8
B4 B3 H3 122.2
C1 B4 B10 103.0(4)
C1 B4 B9 103.2(4)
B10 B4 B9 59.5(4)
C1 B4 B3 59.3(3)
B10 B4 B3 106.6(5)
B9 B4 B3 58.7(4)
C1 B4 B5 57.9(3)
B10 B4 B5 59.4(3)
B9 B4 B5 106.8(4)
B3 B4 B5 107.8(4)
C1 B4 H4 125.4
B10 B4 H4 123.4
B9 B4 H4 123.5
B3 B4 H4 121.7
B5 B4 H4 121.9
C1 B5 B11 104.0(4)
C1 B5 B10 103.2(4)
B11 B5 B10 61.0(4)
C1 B5 B4 57.7(3)
B11 B5 B4 108.8(4)
B10 B5 B4 59.8(3)
C1 B5 B6 60.4(3)
B11 B5 B6 59.9(3)
B10 B5 B6 109.9(4)
B4 B5 B6 110.4(4)
C1 B5 H5 125.8
B11 B5 H5 122.3
B10 B5 H5 122.2
B4 B5 H5 120.9
B6 B5 H5 119.4
C2 B6 C1 54.7(3)
C2 B6 B11 100.0(4)
C1 B6 B11 100.4(3)
C2 B6 B5 100.1(4)
C1 B6 B5 56.7(3)
B11 B6 B5 58.7(3)
C2 B6 B7 55.8(3)
C1 B6 B7 100.2(3)
B11 B6 B7 59.9(3)
B5 B6 B7 105.8(4)
C2 B6 Ir1 115.9(3)
C1 B6 Ir1 107.2(3)
B11 B6 Ir1 143.1(3)
B5 B6 Ir1 118.9(4)
B7 B6 Ir1 135.1(3)
C2 B7 B11 103.2(4)
C2 B7 B8 58.0(3)
B11 B7 B8 107.0(5)
C2 B7 B6 60.7(3)
B11 B7 B6 59.3(3)
B8 B7 B6 110.2(4)
C2 B7 B12 101.8(4)
B11 B7 B12 59.2(3)
B8 B7 B12 58.9(3)
B6 B7 B12 107.5(4)
C2 B7 H7 125.8
B11 B7 H7 123.6
B8 B7 H7 121.3
B6 B7 H7 119.9
B12 B7 H7 124.1
C2 B8 B3 59.4(3)
C2 B8 B12 102.8(4)
B3 B8 B12 107.1(5)
C2 B8 B9 103.8(5)
B3 B8 B9 59.6(4)
B12 B8 B9 59.4(4)
C2 B8 B7 57.3(3)
B3 B8 B7 108.6(4)
B12 B8 B7 60.9(4)
B9 B8 B7 108.7(5)
C2 B8 H8 126.0
B3 B8 H8 121.2
B12 B8 H8 123.2
B9 B8 H8 122.6
B7 B8 H8 120.8
B3 B9 B12 108.1(4)
B3 B9 B8 59.9(4)
B12 B9 B8 60.3(4)
B3 B9 B10 108.8(4)
B12 B9 B10 59.4(4)
B8 B9 B10 108.2(4)
B3 B9 B4 60.8(4)
B12 B9 B4 107.7(4)
B8 B9 B4 108.5(4)
B10 B9 B4 60.2(4)
B3 B9 H9 121.2
B12 B9 H9 122.1
B8 B9 H9 121.5
B10 B9 H9 121.6
B4 B9 H9 121.4
B12 B10 B9 59.8(4)
B12 B10 B5 107.4(4)
B9 B10 B5 108.5(4)
B12 B10 B4 108.1(4)
B9 B10 B4 60.3(4)
B5 B10 B4 60.7(3)
B12 B10 B11 60.2(4)
B9 B10 B11 108.0(4)
B5 B10 B11 59.0(3)
B4 B10 B11 107.9(4)
B12 B10 H10 121.9
B9 B10 H10 121.5
B5 B10 H10 121.9
B4 B10 H10 121.3
B11 B10 H10 122.1
B5 B11 B12 107.1(5)
B5 B11 B6 61.3(3)
B12 B11 B6 110.1(4)
B5 B11 B7 108.5(4)
B12 B11 B7 60.9(4)
B6 B11 B7 60.8(3)
B5 B11 B10 60.0(4)
B12 B11 B10 58.7(4)
B6 B11 B10 110.3(4)
B7 B11 B10 108.1(4)
B5 B11 H11 121.8
B12 B11 H11 121.9
B6 B11 H11 119.5
B7 B11 H11 121.2
B10 B11 H11 121.7
B10 B12 B9 60.8(4)
B10 B12 B8 109.3(5)
B9 B12 B8 60.4(4)
B10 B12 B11 61.2(4)
B9 B12 B11 109.6(5)
B8 B12 B11 108.6(4)
B10 B12 B7 109.3(4)
B9 B12 B7 108.9(4)
B8 B12 B7 60.1(3)
B11 B12 B7 59.9(3)
B10 B12 H12 120.5
B9 B12 H12 120.9
B8 B12 H12 121.4
B11 B12 H12 121.1
B7 B12 H12 121.4
C8 C3 C4 119.9(4)
C8 C3 N2 119.6(4)
C4 C3 N2 120.4(4)
C5 C4 C3 120.3(4)
C5 C4 H4A 119.9
C3 C4 H4A 119.9
C4 C5 C6 119.3(5)
C4 C5 H5A 120.4
C6 C5 H5A 120.4
O1 C6 C7 125.0(5)
O1 C6 C5 115.1(5)
C7 C6 C5 119.9(5)
C8 C7 C6 120.2(4)
C8 C7 H7A 119.9
C6 C7 H7A 119.9
C7 C8 C3 120.4(4)
C7 C8 H8A 119.8
C3 C8 H8A 119.8
O1 C9 H9A 109.5
O1 C9 H9B 109.5
H9A C9 H9B 109.5
O1 C9 H9C 109.5
H9A C9 H9C 109.5
H9B C9 H9C 109.5
C14 C10 C11 109.7(5)
C14 C10 C15 126.7(5)
C11 C10 C15 122.4(6)
C14 C10 Ir1 72.2(3)
C11 C10 Ir1 77.2(3)
C15 C10 Ir1 127.4(4)
C12 C11 C10 106.8(5)
C12 C11 C16 129.4(6)
C10 C11 C16 123.5(6)
C12 C11 Ir1 71.8(3)
C10 C11 Ir1 65.6(3)
C16 C11 Ir1 132.1(4)
C11 C12 C13 108.6(4)
C11 C12 C17 127.1(6)
C13 C12 C17 124.3(6)
C11 C12 Ir1 73.9(3)
C13 C12 Ir1 65.9(3)
C17 C12 Ir1 127.1(4)
C14 C13 C12 107.0(5)
C14 C13 C18 125.4(7)
C12 C13 C18 126.6(7)
C14 C13 Ir1 71.9(3)
C12 C13 Ir1 76.3(3)
C18 C13 Ir1 126.0(4)
C10 C14 C13 107.4(5)
C10 C14 C19 126.1(6)
C13 C14 C19 126.3(6)
C10 C14 Ir1 71.2(3)
C13 C14 Ir1 70.1(3)
C19 C14 Ir1 128.8(4)
C10 C15 H15A 109.5
C10 C15 H15B 109.5
H15A C15 H15B 109.5
C10 C15 H15C 109.5
H15A C15 H15C 109.5
H15B C15 H15C 109.5
C11 C16 H16A 109.5
C11 C16 H16B 109.5
H16A C16 H16B 109.5
C11 C16 H16C 109.5
H16A C16 H16C 109.5
H16B C16 H16C 109.5
C12 C17 H17A 109.5
C12 C17 H17B 109.5
H17A C17 H17B 109.5
C12 C17 H17C 109.5
H17A C17 H17C 109.5
H17B C17 H17C 109.5
C13 C18 H18A 109.5
C13 C18 H18B 109.5
H18A C18 H18B 109.5
C13 C18 H18C 109.5
H18A C18 H18C 109.5
H18B C18 H18C 109.5
C14 C19 H19A 109.5
C14 C19 H19B 109.5
H19A C19 H19B 109.5
C14 C19 H19C 109.5
H19A C19 H19C 109.5
H19B C19 H19C 109.5

loop_
_geom_bond_atom_site_label_1
_geom_bond_atom_site_label_2
_geom_bond_distance
Ir1 N2 2.043(4)
Ir1 B6 2.076(5)
Ir1 C13 2.170(5)
Ir1 C10 2.182(5)
Ir1 C14 2.194(5)
Ir1 C12 2.310(5)
Ir1 C11 2.336(5)
Ir1 Cl1 2.3824(12)
N1 N2 1.278(5)
N1 C1 1.435(6)
N2 C3 1.440(6)
O1 C6 1.358(6)
O1 C9 1.428(6)
C1 C2 1.619(7)
C1 B4 1.692(7)
C1 B5 1.696(7)
C1 B3 1.729(8)
C1 B6 1.764(7)
C2 B7 1.671(7)
C2 B8 1.683(8)
C2 B3 1.710(8)
C2 B6 1.763(7)
C2 H2 0.90(4)
B3 B9 1.757(8)
B3 B8 1.763(10)
B3 B4 1.796(10)
B3 H3 1.1000
B4 B10 1.788(9)
B4 B9 1.791(9)
B4 B5 1.804(9)
B4 H4 1.1000
B5 B11 1.760(9)
B5 B10 1.780(9)
B5 B6 1.807(7)
B5 H5 1.1000
B6 B11 1.782(7)
B6 B7 1.810(8)
B7 B11 1.793(9)
B7 B8 1.796(8)
B7 B12 1.810(9)
B7 H7 1.1000
B8 B12 1.774(9)
B8 B9 1.776(10)
B8 H8 1.1000
B9 B12 1.758(10)
B9 B10 1.776(10)
B9 H9 1.1000
B10 B12 1.752(11)
B10 B11 1.797(9)
B10 H10 1.1000
B11 B12 1.779(9)
B11 H11 1.1000
B12 H12 1.1000
C3 C8 1.375(6)
C3 C4 1.383(6)
C4 C5 1.380(7)
C4 H4A 0.9300
C5 C6 1.399(7)
C5 H5A 0.9300
C6 C7 1.378(7)
C7 C8 1.373(7)
C7 H7A 0.9300
C8 H8A 0.9300
C9 H9A 0.9600
C9 H9B 0.9600
C9 H9C 0.9600
C10 C14 1.375(8)
C10 C11 1.448(7)
C10 C15 1.517(7)
C11 C12 1.370(8)
C11 C16 1.530(9)
C12 C13 1.455(9)
C12 C17 1.510(7)
C13 C14 1.421(8)
C13 C18 1.497(9)
C14 C19 1.520(8)
C15 H15A 0.9600
C15 H15B 0.9600
C15 H15C 0.9600
C16 H16A 0.9600
C16 H16B 0.9600
C16 H16C 0.9600
C17 H17A 0.9600
C17 H17B 0.9600
C17 H17C 0.9600
C18 H18A 0.9600
C18 H18B 0.9600
C18 H18C 0.9600
C19 H19A 0.9600
C19 H19B 0.9600
C19 H19C 0.9600

loop_
_geom_torsion_atom_site_label_1
_geom_torsion_atom_site_label_2
_geom_torsion_atom_site_label_3
_geom_torsion_atom_site_label_4
_geom_torsion
C1 N1 N2 C3 -179.9(4)
C1 N1 N2 Ir1 4.1(5)
N2 N1 C1 C2 67.7(5)
N2 N1 C1 B4 -149.7(4)
N2 N1 C1 B5 -73.3(5)
N2 N1 C1 B3 137.3(4)
N2 N1 C1 B6 -2.2(5)
N1 C1 C2 B7 -143.4(4)
B4 C1 C2 B7 70.9(5)
B5 C1 C2 B7 1.0(5)
B3 C1 C2 B7 110.2(5)
B6 C1 C2 B7 -40.3(4)
N1 C1 C2 B8 145.7(4)
B4 C1 C2 B8 0.0(5)
B5 C1 C2 B8 -69.9(5)
B3 C1 C2 B8 39.2(4)
B6 C1 C2 B8 -111.2(4)
N1 C1 C2 B3 106.4(5)
B4 C1 C2 B3 -39.3(4)
B5 C1 C2 B3 -109.1(4)
B6 C1 C2 B3 -150.5(4)
N1 C1 C2 B6 -103.1(4)
B4 C1 C2 B6 111.2(4)
B5 C1 C2 B6 41.3(4)
B3 C1 C2 B6 150.5(4)
B7 C2 B3 C1 -103.0(5)
B8 C2 B3 C1 -138.8(4)
B6 C2 B3 C1 -29.8(4)
C1 C2 B3 B9 97.0(5)
B7 C2 B3 B9 -6.0(6)
B8 C2 B3 B9 -41.8(4)
B6 C2 B3 B9 67.1(6)
C1 C2 B3 B8 138.8(4)
B7 C2 B3 B8 35.8(5)
B6 C2 B3 B8 108.9(5)
C1 C2 B3 B4 34.6(4)
B7 C2 B3 B4 -68.4(6)
B8 C2 B3 B4 -104.2(5)
B6 C2 B3 B4 4.8(6)
N1 C1 B3 C2 -108.2(4)
B4 C1 B3 C2 138.9(4)
B5 C1 B3 C2 101.0(4)
B6 C1 B3 C2 29.5(4)
N1 C1 B3 B9 154.3(4)
C2 C1 B3 B9 -97.5(5)
B4 C1 B3 B9 41.4(4)
B5 C1 B3 B9 3.4(6)
B6 C1 B3 B9 -68.1(5)
N1 C1 B3 B8 -143.3(4)
C2 C1 B3 B8 -35.1(4)
B4 C1 B3 B8 103.9(5)
B5 C1 B3 B8 65.9(5)
B6 C1 B3 B8 -5.6(5)
N1 C1 B3 B4 112.9(5)
C2 C1 B3 B4 -138.9(4)
B5 C1 B3 B4 -38.0(4)
B6 C1 B3 B4 -109.5(4)
N1 C1 B4 B10 152.3(5)
C2 C1 B4 B10 -63.3(5)
B5 C1 B4 B10 40.4(4)
B3 C1 B4 B10 -101.8(5)
B6 C1 B4 B10 6.4(6)
N1 C1 B4 B9 -146.5(4)
C2 C1 B4 B9 -2.1(5)
B5 C1 B4 B9 101.7(4)
B3 C1 B4 B9 -40.5(4)
B6 C1 B4 B9 67.7(5)
N1 C1 B4 B3 -106.0(5)
C2 C1 B4 B3 38.4(4)
B5 C1 B4 B3 142.2(5)
B6 C1 B4 B3 108.2(5)
N1 C1 B4 B5 111.8(5)
C2 C1 B4 B5 -103.8(4)
B3 C1 B4 B5 -142.2(5)
B6 C1 B4 B5 -34.1(4)
C2 B3 B4 C1 -34.1(4)
B9 B3 B4 C1 -132.3(4)
B8 B3 B4 C1 -94.3(4)
C2 B3 B4 B10 61.5(5)
C1 B3 B4 B10 95.5(4)
B9 B3 B4 B10 -36.7(4)
B8 B3 B4 B10 1.2(5)
C2 B3 B4 B9 98.2(4)
C1 B3 B4 B9 132.3(4)
B8 B3 B4 B9 37.9(4)
C2 B3 B4 B5 -1.0(6)
C1 B3 B4 B5 33.0(4)
B9 B3 B4 B5 -99.2(5)
B8 B3 B4 B5 -61.3(5)
N1 C1 B5 B11 144.5(4)
C2 C1 B5 B11 1.4(5)
B4 C1 B5 B11 -103.6(5)
B3 C1 B5 B11 -66.0(5)
B6 C1 B5 B11 42.6(3)
N1 C1 B5 B10 -152.5(4)
C2 C1 B5 B10 64.4(5)
B4 C1 B5 B10 -40.7(4)
B3 C1 B5 B10 -3.1(6)
B6 C1 B5 B10 105.6(4)
N1 C1 B5 B4 -111.9(5)
C2 C1 B5 B4 105.1(4)
B3 C1 B5 B4 37.6(5)
B6 C1 B5 B4 146.3(4)
N1 C1 B5 B6 101.9(4)
C2 C1 B5 B6 -41.2(4)
B4 C1 B5 B6 -146.3(4)
B3 C1 B5 B6 -108.7(4)
B10 B4 B5 C1 -132.8(5)
B9 B4 B5 C1 -95.3(4)
B3 B4 B5 C1 -33.6(4)
C1 B4 B5 B11 95.0(4)
B10 B4 B5 B11 -37.8(4)
B9 B4 B5 B11 -0.3(5)
B3 B4 B5 B11 61.4(5)
C1 B4 B5 B10 132.8(5)
B9 B4 B5 B10 37.4(4)
B3 B4 B5 B10 99.2(5)
C1 B4 B5 B6 31.0(4)
B10 B4 B5 B6 -101.8(5)
B9 B4 B5 B6 -64.3(5)
B3 B4 B5 B6 -2.6(6)
B7 C2 B6 C1 138.3(4)
B8 C2 B6 C1 102.1(5)
B3 C2 B6 C1 29.8(4)
C1 C2 B6 B11 -95.7(4)
B7 C2 B6 B11 42.6(4)
B8 C2 B6 B11 6.4(6)
B3 C2 B6 B11 -65.9(5)
C1 C2 B6 B5 -35.9(3)
B7 C2 B6 B5 102.3(4)
B8 C2 B6 B5 66.1(5)
B3 C2 B6 B5 -6.2(5)
C1 C2 B6 B7 -138.3(4)
B8 C2 B6 B7 -36.2(5)
B3 C2 B6 B7 -108.5(5)
C1 C2 B6 Ir1 93.3(3)
B7 C2 B6 Ir1 -128.4(4)
B8 C2 B6 Ir1 -164.6(4)
B3 C2 B6 Ir1 123.1(4)
N1 C1 B6 C2 109.9(4)
B4 C1 B6 C2 -101.7(5)
B5 C1 B6 C2 -136.2(4)
B3 C1 B6 C2 -29.1(4)
N1 C1 B6 B11 -155.2(4)
C2 C1 B6 B11 94.9(4)
B4 C1 B6 B11 -6.8(5)
B5 C1 B6 B11 -41.3(4)
B3 C1 B6 B11 65.9(5)
N1 C1 B6 B5 -113.9(4)
C2 C1 B6 B5 136.2(4)
B4 C1 B6 B5 34.5(5)
B3 C1 B6 B5 107.2(4)
N1 C1 B6 B7 143.9(4)
C2 C1 B6 B7 34.0(3)
B4 C1 B6 B7 -67.7(5)
B5 C1 B6 B7 -102.3(4)
B3 C1 B6 B7 4.9(5)
N1 C1 B6 Ir1 -0.1(4)
C2 C1 B6 Ir1 -110.0(3)
B4 C1 B6 Ir1 148.3(4)
B5 C1 B6 Ir1 113.8(4)
B3 C1 B6 Ir1 -139.0(3)
C1 B5 B6 C2 35.0(3)
B11 B5 B6 C2 -95.6(4)
B10 B5 B6 C2 -59.3(5)
B4 B5 B6 C2 4.9(5)
B11 B5 B6 C1 -130.6(4)
B10 B5 B6 C1 -94.2(4)
B4 B5 B6 C1 -30.1(4)
C1 B5 B6 B11 130.6(4)
B10 B5 B6 B11 36.4(4)
B4 B5 B6 B11 100.5(5)
C1 B5 B6 B7 92.0(4)
B11 B5 B6 B7 -38.6(4)
B10 B5 B6 B7 -2.2(5)
B4 B5 B6 B7 62.0(5)
C1 B5 B6 Ir1 -92.3(4)
B11 B5 B6 Ir1 137.1(4)
B10 B5 B6 Ir1 173.5(3)
B4 B5 B6 Ir1 -122.4(4)
C1 C2 B7 B11 -2.9(5)
B8 C2 B7 B11 102.0(5)
B3 C2 B7 B11 66.9(5)
B6 C2 B7 B11 -42.9(3)
C1 C2 B7 B8 -104.9(5)
B3 C2 B7 B8 -35.0(5)
B6 C2 B7 B8 -144.8(4)
C1 C2 B7 B6 40.0(4)
B8 C2 B7 B6 144.8(4)
B3 C2 B7 B6 109.8(5)
C1 C2 B7 B12 -63.7(5)
B8 C2 B7 B12 41.2(4)
B3 C2 B7 B12 6.2(6)
B6 C2 B7 B12 -103.6(4)
C1 B6 B7 C2 -33.5(3)
B11 B6 B7 C2 -129.6(4)
B5 B6 B7 C2 -91.5(4)
Ir1 B6 B7 C2 93.8(5)
C2 B6 B7 B11 129.6(4)
C1 B6 B7 B11 96.1(4)
B5 B6 B7 B11 38.0(4)
Ir1 B6 B7 B11 -136.6(5)
C2 B6 B7 B8 31.3(4)
C1 B6 B7 B8 -2.2(5)
B11 B6 B7 B8 -98.3(5)
B5 B6 B7 B8 -60.2(5)
Ir1 B6 B7 B8 125.1(5)
C2 B6 B7 B12 93.9(4)
C1 B6 B7 B12 60.4(4)
B11 B6 B7 B12 -35.7(4)
B5 B6 B7 B12 2.4(5)
Ir1 B6 B7 B12 -172.3(4)
C1 C2 B8 B3 -39.2(4)
B7 C2 B8 B3 -145.0(5)
B6 C2 B8 B3 -109.2(5)
C1 C2 B8 B12 63.3(5)
B7 C2 B8 B12 -42.5(4)
B3 C2 B8 B12 102.5(5)
B6 C2 B8 B12 -6.7(6)
C1 C2 B8 B9 2.2(5)
B7 C2 B8 B9 -103.6(5)
B3 C2 B8 B9 41.4(4)
B6 C2 B8 B9 -67.8(5)
C1 C2 B8 B7 105.8(4)
B3 C2 B8 B7 145.0(5)
B6 C2 B8 B7 35.8(4)
C1 B3 B8 C2 34.3(3)
B9 B3 B8 C2 131.9(4)
B4 B3 B8 C2 94.0(4)
C2 B3 B8 B12 -95.0(4)
C1 B3 B8 B12 -60.7(5)
B9 B3 B8 B12 36.9(4)
B4 B3 B8 B12 -1.0(6)
C2 B3 B8 B9 -131.9(4)
C1 B3 B8 B9 -97.6(4)
B4 B3 B8 B9 -37.9(4)
C2 B3 B8 B7 -30.6(4)
C1 B3 B8 B7 3.7(6)
B9 B3 B8 B7 101.3(5)
B4 B3 B8 B7 63.4(5)
B11 B7 B8 C2 -95.2(5)
B6 B7 B8 C2 -32.3(4)
B12 B7 B8 C2 -131.1(5)
C2 B7 B8 B3 31.4(4)
B11 B7 B8 B3 -63.8(5)
B6 B7 B8 B3 -0.9(6)
B12 B7 B8 B3 -99.7(5)
C2 B7 B8 B12 131.1(5)
B11 B7 B8 B12 36.0(4)
B6 B7 B8 B12 98.8(5)
C2 B7 B8 B9 94.6(5)
B11 B7 B8 B9 -0.5(6)
B6 B7 B8 B9 62.3(5)
B12 B7 B8 B9 -36.5(4)
C2 B3 B9 B12 2.9(6)
C1 B3 B9 B12 60.8(6)
B8 B3 B9 B12 -37.5(4)
B4 B3 B9 B12 100.6(5)
C2 B3 B9 B8 40.5(4)
C1 B3 B9 B8 98.3(4)
B4 B3 B9 B8 138.1(4)
C2 B3 B9 B10 -60.1(6)
C1 B3 B9 B10 -2.2(6)
B8 B3 B9 B10 -100.6(5)
B4 B3 B9 B10 37.5(5)
C2 B3 B9 B4 -97.6(4)
C1 B3 B9 B4 -39.8(4)
B8 B3 B9 B4 -138.1(4)
C2 B8 B9 B3 -41.3(4)
B12 B8 B9 B3 -138.2(4)
B7 B8 B9 B3 -101.0(5)
C2 B8 B9 B12 96.9(4)
B3 B8 B9 B12 138.2(4)
B7 B8 B9 B12 37.2(4)
C2 B8 B9 B10 60.4(5)
B3 B8 B9 B10 101.7(5)
B12 B8 B9 B10 -36.5(4)
B7 B8 B9 B10 0.7(6)
C2 B8 B9 B4 -3.4(5)
B3 B8 B9 B4 37.9(4)
B12 B8 B9 B4 -100.2(5)
B7 B8 B9 B4 -63.1(5)
C1 B4 B9 B3 40.9(4)
B10 B4 B9 B3 138.3(5)
B5 B4 B9 B3 100.9(4)
C1 B4 B9 B12 -60.4(5)
B10 B4 B9 B12 37.1(4)
B3 B4 B9 B12 -101.3(5)
B5 B4 B9 B12 -0.3(5)
C1 B4 B9 B8 3.3(5)
B10 B4 B9 B8 100.8(5)
B3 B4 B9 B8 -37.5(4)
B5 B4 B9 B8 63.4(5)
C1 B4 B9 B10 -97.5(4)
B3 B4 B9 B10 -138.3(5)
B5 B4 B9 B10 -37.4(4)
B3 B9 B10 B12 100.4(5)
B8 B9 B10 B12 36.9(4)
B4 B9 B10 B12 138.2(4)
B3 B9 B10 B5 0.6(7)
B12 B9 B10 B5 -99.8(5)
B8 B9 B10 B5 -62.9(6)
B4 B9 B10 B5 38.4(4)
B3 B9 B10 B4 -37.8(4)
B12 B9 B10 B4 -138.2(4)
B8 B9 B10 B4 -101.3(5)
B3 B9 B10 B11 63.0(6)
B12 B9 B10 B11 -37.4(4)
B8 B9 B10 B11 -0.5(6)
B4 B9 B10 B11 100.8(5)
C1 B5 B10 B12 -61.8(5)
B11 B5 B10 B12 37.1(4)
B4 B5 B10 B12 -101.4(5)
B6 B5 B10 B12 1.2(6)
C1 B5 B10 B9 1.4(6)
B11 B5 B10 B9 100.3(5)
B4 B5 B10 B9 -38.2(4)
B6 B5 B10 B9 64.4(6)
C1 B5 B10 B4 39.6(4)
B11 B5 B10 B4 138.5(4)
B6 B5 B10 B4 102.6(4)
C1 B5 B10 B11 -98.9(4)
B4 B5 B10 B11 -138.5(4)
B6 B5 B10 B11 -35.9(4)
C1 B4 B10 B12 60.6(5)
B9 B4 B10 B12 -37.3(4)
B3 B4 B10 B12 -0.9(6)
B5 B4 B10 B12 100.2(5)
C1 B4 B10 B9 97.9(5)
B3 B4 B10 B9 36.3(4)
B5 B4 B10 B9 137.5(4)
C1 B4 B10 B5 -39.7(4)
B9 B4 B10 B5 -137.5(4)
B3 B4 B10 B5 -101.2(4)
C1 B4 B10 B11 -3.0(6)
B9 B4 B10 B11 -100.9(5)
B3 B4 B10 B11 -64.5(5)
B5 B4 B10 B11 36.6(4)
C1 B5 B11 B12 61.1(5)
B10 B5 B11 B12 -36.4(4)
B4 B5 B11 B12 0.9(5)
B6 B5 B11 B12 104.0(4)
C1 B5 B11 B6 -42.9(3)
B10 B5 B11 B6 -140.4(4)
B4 B5 B11 B6 -103.2(4)
C1 B5 B11 B7 -3.2(5)
B10 B5 B11 B7 -100.7(5)
B4 B5 B11 B7 -63.5(5)
B6 B5 B11 B7 39.7(4)
C1 B5 B11 B10 97.5(4)
B4 B5 B11 B10 37.3(4)
B6 B5 B11 B10 140.4(4)
C2 B6 B11 B5 95.8(4)
C1 B6 B11 B5 40.2(3)
B7 B6 B11 B5 136.1(4)
Ir1 B6 B11 B5 -97.8(6)
C2 B6 B11 B12 -3.2(5)
C1 B6 B11 B12 -58.8(5)
B5 B6 B11 B12 -99.0(5)
B7 B6 B11 B12 37.1(4)
Ir1 B6 B11 B12 163.2(5)
C2 B6 B11 B7 -40.3(3)
C1 B6 B11 B7 -95.9(4)
B5 B6 B11 B7 -136.1(4)
Ir1 B6 B11 B7 126.2(6)
C2 B6 B11 B10 59.7(5)
C1 B6 B11 B10 4.1(5)
B5 B6 B11 B10 -36.1(4)
B7 B6 B11 B10 100.0(5)
Ir1 B6 B11 B10 -133.8(5)
C2 B7 B11 B5 3.7(5)
B8 B7 B11 B5 63.8(5)
B6 B7 B11 B5 -39.9(4)
B12 B7 B11 B5 99.7(5)
C2 B7 B11 B12 -96.0(4)
B8 B7 B11 B12 -35.9(4)
B6 B7 B11 B12 -139.6(4)
C2 B7 B11 B6 43.6(4)
B8 B7 B11 B6 103.8(4)
B12 B7 B11 B6 139.6(4)
C2 B7 B11 B10 -59.9(5)
B8 B7 B11 B10 0.2(6)
B6 B7 B11 B10 -103.6(5)
B12 B7 B11 B10 36.1(4)
B12 B10 B11 B5 -138.4(4)
B9 B10 B11 B5 -101.2(5)
B4 B10 B11 B5 -37.4(4)
B9 B10 B11 B12 37.2(4)
B5 B10 B11 B12 138.4(4)
B4 B10 B11 B12 101.0(5)
B12 B10 B11 B6 -101.8(5)
B9 B10 B11 B6 -64.6(6)
B5 B10 B11 B6 36.6(4)
B4 B10 B11 B6 -0.8(6)
B12 B10 B11 B7 -37.0(4)
B9 B10 B11 B7 0.2(6)
B5 B10 B11 B7 101.4(4)
B4 B10 B11 B7 64.0(6)
B5 B10 B12 B9 101.7(5)
B4 B10 B12 B9 37.5(4)
B11 B10 B12 B9 138.2(4)
B9 B10 B12 B8 -37.2(4)
B5 B10 B12 B8 64.5(6)
B4 B10 B12 B8 0.4(6)
B11 B10 B12 B8 101.1(5)
B9 B10 B12 B11 -138.2(4)
B5 B10 B12 B11 -36.6(4)
B4 B10 B12 B11 -100.7(4)
B9 B10 B12 B7 -101.3(4)
B5 B10 B12 B7 0.3(6)
B4 B10 B12 B7 -63.8(5)
B11 B10 B12 B7 36.9(4)
B3 B9 B12 B10 -101.6(5)
B8 B9 B12 B10 -139.0(5)
B4 B9 B12 B10 -37.4(4)
B3 B9 B12 B8 37.4(4)
B10 B9 B12 B8 139.0(5)
B4 B9 B12 B8 101.6(5)
B3 B9 B12 B11 -63.4(6)
B8 B9 B12 B11 -100.7(5)
B10 B9 B12 B11 38.3(4)
B4 B9 B12 B11 0.9(6)
B3 B9 B12 B7 0.5(6)
B8 B9 B12 B7 -36.9(4)
B10 B9 B12 B7 102.1(5)
B4 B9 B12 B7 64.7(5)
C2 B8 B12 B10 -61.2(5)
B3 B8 B12 B10 0.4(6)
B9 B8 B12 B10 37.4(4)
B7 B8 B12 B10 -101.7(5)
C2 B8 B12 B9 -98.6(5)
B3 B8 B12 B9 -37.0(4)
B7 B8 B12 B9 -139.1(5)
C2 B8 B12 B11 3.9(6)
B3 B8 B12 B11 65.5(6)
B9 B8 B12 B11 102.4(5)
B7 B8 B12 B11 -36.7(4)
C2 B8 B12 B7 40.5(4)
B3 B8 B12 B7 102.1(5)
B9 B8 B12 B7 139.1(5)
B5 B11 B12 B10 37.0(4)
B6 B11 B12 B10 102.0(5)
B7 B11 B12 B10 139.1(4)
B5 B11 B12 B9 -1.1(5)
B6 B11 B12 B9 63.9(6)
B7 B11 B12 B9 101.0(5)
B10 B11 B12 B9 -38.1(4)
B5 B11 B12 B8 -65.3(5)
B6 B11 B12 B8 -0.3(6)
B7 B11 B12 B8 36.7(4)
B10 B11 B12 B8 -102.3(5)
B5 B11 B12 B7 -102.1(4)
B6 B11 B12 B7 -37.1(4)
B10 B11 B12 B7 -139.1(4)
C2 B7 B12 B10 61.0(5)
B11 B7 B12 B10 -37.4(4)
B8 B7 B12 B10 101.7(5)
B6 B7 B12 B10 -1.7(5)
C2 B7 B12 B9 -3.7(6)
B11 B7 B12 B9 -102.2(5)
B8 B7 B12 B9 37.0(4)
B6 B7 B12 B9 -66.4(5)
C2 B7 B12 B8 -40.7(4)
B11 B7 B12 B8 -139.2(5)
B6 B7 B12 B8 -103.4(4)
C2 B7 B12 B11 98.5(5)
B8 B7 B12 B11 139.2(5)
B6 B7 B12 B11 35.7(4)
N1 N2 C3 C8 134.0(5)
Ir1 N2 C3 C8 -49.6(6)
N1 N2 C3 C4 -43.1(6)
Ir1 N2 C3 C4 133.2(4)
C8 C3 C4 C5 1.6(8)
N2 C3 C4 C5 178.7(5)
C3 C4 C5 C6 -1.7(8)
C9 O1 C6 C7 10.4(8)
C9 O1 C6 C5 -168.6(5)
C4 C5 C6 O1 179.9(5)
C4 C5 C6 C7 0.9(8)
O1 C6 C7 C8 -178.8(5)
C5 C6 C7 C8 0.1(8)
C6 C7 C8 C3 -0.3(8)
C4 C3 C8 C7 -0.5(8)
N2 C3 C8 C7 -177.7(5)
C14 C10 C11 C12 -5.2(6)
C15 C10 C11 C12 -173.3(5)
Ir1 C10 C11 C12 60.3(4)
C14 C10 C11 C16 168.9(5)
C15 C10 C11 C16 0.8(8)
Ir1 C10 C11 C16 -125.6(5)
C14 C10 C11 Ir1 -65.5(4)
C15 C10 C11 Ir1 126.4(5)
C10 C11 C12 C13 0.6(6)
C16 C11 C12 C13 -173.0(6)
Ir1 C11 C12 C13 57.0(3)
C10 C11 C12 C17 178.9(5)
C16 C11 C12 C17 5.3(10)
Ir1 C11 C12 C17 -124.7(6)
C10 C11 C12 Ir1 -56.4(3)
C16 C11 C12 Ir1 130.0(6)
C11 C12 C13 C14 4.0(6)
C17 C12 C13 C14 -174.4(5)
Ir1 C12 C13 C14 65.9(3)
C11 C12 C13 C18 173.1(6)
C17 C12 C13 C18 -5.3(9)
Ir1 C12 C13 C18 -125.0(6)
C11 C12 C13 Ir1 -61.9(4)
C17 C12 C13 Ir1 119.7(5)
C11 C10 C14 C13 7.7(6)
C15 C10 C14 C13 175.1(5)
Ir1 C10 C14 C13 -61.1(3)
C11 C10 C14 C19 -166.4(5)
C15 C10 C14 C19 1.0(9)
Ir1 C10 C14 C19 124.9(5)
C11 C10 C14 Ir1 68.8(4)
C15 C10 C14 Ir1 -123.8(6)
C12 C13 C14 C10 -7.2(6)
C18 C13 C14 C10 -176.4(6)
Ir1 C13 C14 C10 61.8(4)
C12 C13 C14 C19 166.9(5)
C18 C13 C14 C19 -2.4(9)
Ir1 C13 C14 C19 -124.2(5)
C12 C13 C14 Ir1 -68.9(4)
C18 C13 C14 Ir1 121.8(6)
